data_4312558
loop_
_publ_author_name
'David V. Partyka'
'Richard J. Staples'
'R. H. Holm'

_publ_section_title
;
 Nucleophilic Reactivity and Oxo/Sulfido Substitution Reactions of MVIO3
 Groups (M = Mo, W)
;
_journal_name_full 'Inorganic Chemistry'
_journal_page_first 7877
_journal_page_last 7886
_journal_paper_doi 10.1021/ic030185l
_journal_volume 42
_journal_year 2003
_chemical_formula_sum 'C10 H22 F3 Mo N3 O6 S'
_chemical_formula_weight 465.31
_chemical_name_systematic
;
  ?
;
_space_group_IT_number 4
_symmetry_cell_setting monoclinic
_symmetry_space_group_name_Hall 'P 2yb'
_symmetry_space_group_name_H-M 'P 1 21 1'
_atom_sites_solution_hydrogens geom
_atom_sites_solution_primary direct
_atom_sites_solution_secondary difmap
_audit_creation_method SHELXL-97
_cell_angle_alpha 90.00
_cell_angle_beta 94.03(3)
_cell_angle_gamma 90.00
_cell_formula_units_Z 4
_cell_length_a 7.7008(15)
_cell_length_b 15.198(3)
_cell_length_c 14.866(3)
_cell_measurement_temperature 293(2)
_cell_volume 1735.6(6)
_computing_cell_refinement 'Bruker XSCANS'
_computing_data_collection 'Bruker XSCANS'
_computing_data_reduction 'Bruker SHELXTL'
_computing_molecular_graphics 'Bruker SHELXTL'
_computing_publication_material 'Bruker SHELXTL'
_computing_structure_refinement 'SHELXL-97 (Sheldrick, 1997)'
_computing_structure_solution 'SHELXS-97 (Sheldrick, 1990)'
_diffrn_ambient_temperature 293(2)
_diffrn_measured_fraction_theta_full 0.974
_diffrn_measured_fraction_theta_max 0.974
_diffrn_measurement_device_type 'Bruker P4'
_diffrn_measurement_method '\w scans'
_diffrn_radiation_monochromator graphite
_diffrn_radiation_source 'fine-focus sealed tube'
_diffrn_radiation_type MoK\a
_diffrn_radiation_wavelength 0.71073
_diffrn_reflns_av_R_equivalents 0.0319
_diffrn_reflns_av_sigmaI/netI 0.0299
_diffrn_reflns_limit_h_max 10
_diffrn_reflns_limit_h_min -10
_diffrn_reflns_limit_k_max 19
_diffrn_reflns_limit_k_min -20
_diffrn_reflns_limit_l_max 13
_diffrn_reflns_limit_l_min -19
_diffrn_reflns_number 11767
_diffrn_reflns_theta_full 28.29
_diffrn_reflns_theta_max 28.29
_diffrn_reflns_theta_min 1.37
_exptl_absorpt_coefficient_mu 0.938
_exptl_absorpt_correction_type none
_exptl_crystal_density_diffrn 1.781
_exptl_crystal_density_method 'not measured'
_exptl_crystal_F_000 944
_refine_diff_density_max 0.978
_refine_diff_density_min -0.608
_refine_diff_density_rms 0.076
_refine_ls_abs_structure_details 'Flack H D (1983), Acta Cryst. A39, 876-881'
_refine_ls_abs_structure_Flack -0.04(3)
_refine_ls_extinction_method none
_refine_ls_goodness_of_fit_ref 0.442
_refine_ls_hydrogen_treatment mixed
_refine_ls_matrix_type full
_refine_ls_number_parameters 439
_refine_ls_number_reflns 7543
_refine_ls_number_restraints 1
_refine_ls_restrained_S_all 0.442
_refine_ls_R_factor_all 0.0324
_refine_ls_R_factor_gt 0.0311
_refine_ls_shift/su_max 13.412
_refine_ls_shift/su_mean 0.724
_refine_ls_structure_factor_coef Fsqd
_refine_ls_weighting_details 'calc w=1/[\s^2^(Fo^2^)+(0.0728P)^2^+20.1768P] where P=(Fo^2^+2Fc^2^)/3'
_refine_ls_weighting_scheme calc
_refine_ls_wR_factor_gt 0.0753
_refine_ls_wR_factor_ref 0.0779
_reflns_number_gt 7370
_reflns_number_total 7543
_reflns_threshold_expression >2sigma(I)
_cod_data_source_file ic030185l_03.cif
_cod_data_source_block Compound4
_cod_depositor_comments
;
The following automatic conversions were performed:

'_symmetry_cell_setting' value 'Monoclinic' changed to 'monoclinic'
according to the built-in table from CIF Core dictionary named
'cif_core.dic' version 2.4.1 from 2010-06-29.

Automatic conversion script
Id: cif_fix_values 1646 2011-03-28 12:23:43Z adriana 
;
_cod_database_code 4312558

loop_
_symmetry_equiv_pos_as_xyz
'x, y, z'
'-x, y+1/2, -z'

loop_
_atom_site_label
_atom_site_type_symbol
_atom_site_fract_x
_atom_site_fract_y
_atom_site_fract_z
_atom_site_U_iso_or_equiv
_atom_site_adp_type
_atom_site_occupancy
_atom_site_symmetry_multiplicity
_atom_site_calc_flag
_atom_site_refinement_flags
_atom_site_disorder_assembly
_atom_site_disorder_group
Mo1 Mo 0.58990(4) 0.48917(2) 0.49857(2) 0.02452(7) Uani 1 1 d . . .
Mo2 Mo 0.36531(4) 0.51140(2) -0.02897(2) 0.02888(9) Uani 1 1 d . . .
S2 S 0.82313(13) 0.69261(7) 0.25632(7) 0.0295(2) Uani 1 1 d . . .
O2 O 0.8007(4) 0.4955(3) 0.5396(2) 0.0431(7) Uani 1 1 d . . .
S1 S 0.04566(15) 0.73257(8) 0.76652(7) 0.0350(2) Uani 1 1 d . . .
N1 N 0.5185(4) 0.4797(2) 0.6451(2) 0.0283(7) Uani 1 1 d . . .
N3 N 0.2886(4) 0.5116(2) 0.49367(19) 0.0230(6) Uani 1 1 d . . .
O5 O 0.3394(4) 0.4749(3) -0.1370(2) 0.0446(8) Uani 1 1 d . . .
O3 O 0.5425(5) 0.3800(2) 0.4870(3) 0.0444(8) Uani 1 1 d . . .
O1 O 0.5824(4) 0.5331(2) 0.38066(19) 0.0392(7) Uani 1 1 d . . .
N5 N 0.3195(4) 0.5160(2) 0.1243(2) 0.0275(6) Uani 1 1 d . . .
F8 F 0.3188(4) 0.8097(2) 0.7061(2) 0.0558(8) Uani 1 1 d . . .
F6 F 0.9950(4) 0.8406(2) 0.2682(2) 0.0518(8) Uani 1 1 d . . .
O4 O 0.2980(5) 0.6297(2) -0.0305(2) 0.0443(8) Uani 1 1 d . . .
N6 N 0.0746(4) 0.4713(2) -0.0169(2) 0.0308(8) Uani 1 1 d . . .
O10 O 0.6732(4) 0.7402(2) 0.2805(3) 0.0461(8) Uani 1 1 d . . .
O11 O 0.8509(4) 0.6098(2) 0.3037(2) 0.0399(7) Uani 1 1 d . . .
C20 C 1.0041(6) 0.7591(3) 0.3028(3) 0.0362(9) Uani 1 1 d . . .
F4 F 1.0034(4) 0.7685(2) 0.3913(2) 0.0537(8) Uani 1 1 d . . .
O7 O -0.1351(5) 0.7563(3) 0.7595(3) 0.0547(10) Uani 1 1 d . . .
N2 N 0.5482(4) 0.6347(2) 0.5463(2) 0.0270(7) Uani 1 1 d . . .
O8 O 0.1292(5) 0.7442(3) 0.8560(2) 0.0500(9) Uani 1 1 d . . .
O9 O 0.0890(6) 0.6532(2) 0.7218(3) 0.0534(9) Uani 1 1 d . . .
C1 C 0.5948(6) 0.5585(3) 0.6920(3) 0.0394(10) Uani 1 1 d . . .
H1A H 0.7208 0.5559 0.6927 0.047 Uiso 1 1 calc R . .
H1B H 0.5628 0.5591 0.7539 0.047 Uiso 1 1 calc R . .
O6 O 0.5829(4) 0.5118(3) -0.0014(2) 0.0528(11) Uani 1 1 d . . .
F5 F 1.1556(4) 0.7247(2) 0.2856(3) 0.0580(9) Uani 1 1 d . . .
F7 F 0.0896(5) 0.8148(3) 0.6156(2) 0.0629(9) Uani 1 1 d . . .
C6 C 0.3266(5) 0.4735(3) 0.6544(3) 0.0296(8) Uani 1 1 d . . .
H6A H 0.2853 0.5286 0.6778 0.036 Uiso 1 1 calc R . .
H6B H 0.3042 0.4276 0.6974 0.036 Uiso 1 1 calc R . .
O12 O 0.8501(5) 0.6890(3) 0.1616(2) 0.0446(8) Uani 1 1 d . . .
F9 F 0.1115(5) 0.8978(2) 0.7326(2) 0.0580(8) Uani 1 1 d . . .
C18 C -0.0356(6) 0.5218(4) -0.0850(3) 0.0492(12) Uani 1 1 d . . .
H18A H 0.0114 0.5165 -0.1429 0.074 Uiso 1 1 calc R . .
H18B H -0.0373 0.5827 -0.0678 0.074 Uiso 1 1 calc R . .
H18C H -0.1521 0.4989 -0.0883 0.074 Uiso 1 1 calc R . .
C11 C 0.3578(6) 0.4298(3) 0.1707(3) 0.0358(9) Uani 1 1 d . . .
H11A H 0.4285 0.4401 0.2262 0.043 Uiso 1 1 calc R . .
H11B H 0.2495 0.4029 0.1860 0.043 Uiso 1 1 calc R . .
N4 N 0.3741(5) 0.3680(3) 0.0182(3) 0.0369(8) Uani 1 1 d . . .
C13 C 0.0127(5) 0.4861(4) 0.0752(3) 0.0386(10) Uani 1 1 d . . .
H13A H 0.0009 0.4299 0.1050 0.046 Uiso 1 1 calc R . .
H13B H -0.1010 0.5139 0.0696 0.046 Uiso 1 1 calc R . .
C9 C 0.2102(6) 0.4806(4) 0.4047(3) 0.0401(10) Uani 1 1 d . . .
H9A H 0.2466 0.4212 0.3945 0.060 Uiso 1 1 calc R . .
H9B H 0.2480 0.5179 0.3578 0.060 Uiso 1 1 calc R . .
H9C H 0.0856 0.4827 0.4047 0.060 Uiso 1 1 calc R . .
C2 C 0.5304(6) 0.6415(3) 0.6450(3) 0.0355(9) Uani 1 1 d . . .
H2A H 0.4092 0.6510 0.6561 0.043 Uiso 1 1 calc R . .
H2B H 0.5970 0.6914 0.6690 0.043 Uiso 1 1 calc R . .
C5 C 0.2273(5) 0.4534(3) 0.5655(3) 0.0287(8) Uani 1 1 d . . .
H5A H 0.2448 0.3923 0.5495 0.034 Uiso 1 1 calc R . .
H5B H 0.1038 0.4626 0.5710 0.034 Uiso 1 1 calc R . .
C4 C 0.2370(6) 0.6049(3) 0.5076(3) 0.0326(9) Uani 1 1 d . . .
H4A H 0.1997 0.6120 0.5681 0.039 Uiso 1 1 calc R . .
H4B H 0.1398 0.6198 0.4653 0.039 Uiso 1 1 calc R . .
C12 C 0.1368(6) 0.5433(3) 0.1315(3) 0.0370(10) Uani 1 1 d . . .
H12A H 0.1229 0.6039 0.1119 0.044 Uiso 1 1 calc R . .
H12B H 0.1090 0.5401 0.1940 0.044 Uiso 1 1 calc R . .
C8 C 0.7001(6) 0.6880(3) 0.5219(3) 0.0387(10) Uani 1 1 d . . .
H8A H 0.6809 0.7487 0.5362 0.058 Uiso 1 1 calc R . .
H8B H 0.7141 0.6823 0.4585 0.058 Uiso 1 1 calc R . .
H8C H 0.8034 0.6675 0.5554 0.058 Uiso 1 1 calc R . .
C14 C 0.0654(7) 0.3767(3) -0.0415(3) 0.0424(11) Uani 1 1 d . . .
H14A H 0.0858 0.3701 -0.1048 0.051 Uiso 1 1 calc R . .
H14B H -0.0502 0.3545 -0.0326 0.051 Uiso 1 1 calc R . .
C3 C 0.3883(6) 0.6663(3) 0.4940(3) 0.0345(9) Uani 1 1 d . . .
H3A H 0.4090 0.6689 0.4305 0.041 Uiso 1 1 calc R . .
H3B H 0.3599 0.7251 0.5137 0.041 Uiso 1 1 calc R . .
C15 C 0.1973(7) 0.3242(3) 0.0143(3) 0.0461(11) Uani 1 1 d . . .
H15A H 0.2058 0.2658 -0.0114 0.055 Uiso 1 1 calc R . .
H15B H 0.1598 0.3180 0.0749 0.055 Uiso 1 1 calc R . .
C10 C 0.4517(7) 0.3682(3) 0.1120(3) 0.0445(11) Uani 1 1 d . . .
H10A H 0.5729 0.3856 0.1123 0.053 Uiso 1 1 calc R . .
H10B H 0.4476 0.3091 0.1365 0.053 Uiso 1 1 calc R . .
C19 C 0.1462(6) 0.8186(3) 0.7020(3) 0.0383(10) Uani 1 1 d . . .
C17 C 0.4377(7) 0.5849(4) 0.1654(3) 0.0467(12) Uani 1 1 d . . .
H17A H 0.4198 0.6391 0.1327 0.070 Uiso 1 1 calc R . .
H17B H 0.5564 0.5664 0.1627 0.070 Uiso 1 1 calc R . .
H17C H 0.4130 0.5937 0.2271 0.070 Uiso 1 1 calc R . .
C16 C 0.4890(9) 0.3172(5) -0.0403(4) 0.0643(17) Uani 1 1 d . . .
H16A H 0.5978 0.3475 -0.0433 0.096 Uiso 1 1 calc R . .
H16B H 0.4330 0.3119 -0.0998 0.096 Uiso 1 1 calc R . .
H16C H 0.5097 0.2596 -0.0152 0.096 Uiso 1 1 calc R . .
C7 C 0.6046(7) 0.3997(4) 0.6858(4) 0.0520(14) Uani 1 1 d . . .
H7A H 0.7274 0.4024 0.6787 0.078 Uiso 1 1 calc R . .
H7B H 0.5568 0.3481 0.6561 0.078 Uiso 1 1 calc R . .
H7C H 0.5849 0.3971 0.7488 0.078 Uiso 1 1 calc R . .

loop_
_atom_site_aniso_label
_atom_site_aniso_U_11
_atom_site_aniso_U_22
_atom_site_aniso_U_33
_atom_site_aniso_U_23
_atom_site_aniso_U_13
_atom_site_aniso_U_12
Mo1 0.02317(14) 0.01917(14) 0.03243(15) -0.00074(11) 0.01052(11) 0.00095(12)
Mo2 0.02196(15) 0.0413(2) 0.02371(14) 0.00544(12) 0.00408(11) -0.00328(13)
S2 0.0251(5) 0.0275(5) 0.0361(5) 0.0023(4) 0.0043(4) -0.0031(4)
O2 0.0233(13) 0.0451(19) 0.0622(18) 0.0038(17) 0.0120(12) 0.0055(16)
S1 0.0402(6) 0.0324(6) 0.0330(5) -0.0034(4) 0.0071(4) 0.0065(5)
N1 0.0219(14) 0.0316(18) 0.0312(15) 0.0094(13) 0.0020(11) 0.0039(14)
N3 0.0220(13) 0.0235(16) 0.0232(13) 0.0001(12) -0.0007(10) -0.0023(13)
O5 0.0469(18) 0.060(2) 0.0282(15) 0.0027(14) 0.0105(12) 0.0023(16)
O3 0.048(2) 0.0199(16) 0.068(2) -0.0013(14) 0.0265(16) 0.0033(15)
O1 0.0500(18) 0.0415(19) 0.0277(14) -0.0013(13) 0.0135(12) -0.0108(15)
N5 0.0259(14) 0.0315(17) 0.0248(14) 0.0005(13) -0.0012(11) -0.0047(14)
F8 0.0449(18) 0.056(2) 0.068(2) 0.0030(15) 0.0161(15) 0.0005(15)
F6 0.0522(18) 0.0343(16) 0.067(2) 0.0152(13) -0.0108(14) -0.0152(13)
O4 0.056(2) 0.0362(19) 0.0393(18) 0.0078(14) -0.0048(15) -0.0100(16)
N6 0.0264(15) 0.041(2) 0.0251(15) 0.0014(13) 0.0026(12) -0.0039(14)
O10 0.0302(17) 0.0402(19) 0.068(2) -0.0042(16) 0.0063(15) 0.0047(15)
O11 0.0416(18) 0.0302(17) 0.0495(18) 0.0074(13) 0.0152(14) -0.0038(14)
C20 0.033(2) 0.031(2) 0.044(2) 0.0055(17) -0.0034(17) -0.0043(18)
F4 0.067(2) 0.0500(18) 0.0423(16) -0.0038(13) -0.0095(14) -0.0043(15)
O7 0.037(2) 0.070(3) 0.058(2) -0.014(2) 0.0057(16) 0.0056(19)
N2 0.0300(17) 0.0198(16) 0.0318(17) -0.0010(12) 0.0051(13) -0.0013(13)
O8 0.069(2) 0.046(2) 0.0343(17) 0.0065(15) 0.0008(16) 0.0054(19)
O9 0.071(3) 0.0340(19) 0.058(2) -0.0099(15) 0.0252(19) 0.0050(18)
C1 0.034(2) 0.057(3) 0.027(2) 0.0020(18) 0.0002(16) -0.004(2)
O6 0.0224(14) 0.089(3) 0.0475(18) 0.013(2) 0.0054(13) -0.007(2)
F5 0.0268(15) 0.060(2) 0.087(2) -0.0077(17) 0.0022(14) -0.0048(14)
F7 0.085(2) 0.070(2) 0.0340(16) 0.0073(15) 0.0068(15) 0.0100(19)
C6 0.0232(17) 0.033(2) 0.0334(18) 0.0078(15) 0.0078(14) 0.0017(15)
O12 0.049(2) 0.050(2) 0.0343(17) 0.0012(14) 0.0011(14) -0.0078(17)
F9 0.087(2) 0.0317(15) 0.058(2) 0.0009(13) 0.0183(17) 0.0156(16)
C18 0.033(2) 0.074(4) 0.040(2) 0.012(2) -0.0019(17) -0.001(2)
C11 0.043(2) 0.038(2) 0.025(2) 0.0054(16) 0.0004(17) 0.000(2)
N4 0.044(2) 0.037(2) 0.0304(18) -0.0009(15) 0.0061(15) 0.0114(17)
C13 0.0249(18) 0.061(3) 0.0302(19) -0.002(2) 0.0072(14) 0.000(2)
C9 0.037(2) 0.051(3) 0.031(2) -0.0060(19) -0.0039(16) -0.011(2)
C2 0.035(2) 0.036(2) 0.036(2) -0.0120(16) 0.0034(17) -0.0076(18)
C5 0.0219(18) 0.0285(19) 0.036(2) 0.0022(15) 0.0069(14) -0.0026(15)
C4 0.027(2) 0.028(2) 0.043(2) 0.0015(16) -0.0016(16) 0.0082(17)
C12 0.035(2) 0.046(3) 0.031(2) -0.0065(17) 0.0073(16) 0.0017(19)
C8 0.039(2) 0.029(2) 0.049(3) 0.0003(18) 0.0108(18) -0.0145(19)
C14 0.043(3) 0.046(3) 0.037(2) -0.0040(19) 0.0008(18) -0.017(2)
C3 0.039(2) 0.0194(19) 0.045(2) 0.0047(16) 0.0014(18) 0.0037(17)
C15 0.067(3) 0.033(2) 0.038(2) -0.0064(19) 0.005(2) -0.010(2)
C10 0.055(3) 0.042(3) 0.035(2) 0.0044(19) -0.004(2) 0.013(2)
C19 0.044(3) 0.034(2) 0.036(2) 0.0015(17) 0.0014(18) 0.014(2)
C17 0.055(3) 0.049(3) 0.034(2) -0.002(2) -0.006(2) -0.023(2)
C16 0.080(4) 0.067(4) 0.047(3) -0.010(3) 0.013(3) 0.040(3)
C7 0.036(3) 0.055(3) 0.065(3) 0.034(3) 0.005(2) 0.015(2)

loop_
_atom_type_symbol
_atom_type_description
_atom_type_scat_dispersion_real
_atom_type_scat_dispersion_imag
_atom_type_scat_source
C C 0.0033 0.0016 'International Tables Vol C Tables 4.2.6.8 and 6.1.1.4'
H H 0.0000 0.0000 'International Tables Vol C Tables 4.2.6.8 and 6.1.1.4'
N N 0.0061 0.0033 'International Tables Vol C Tables 4.2.6.8 and 6.1.1.4'
O O 0.0106 0.0060 'International Tables Vol C Tables 4.2.6.8 and 6.1.1.4'
F F 0.0171 0.0103 'International Tables Vol C Tables 4.2.6.8 and 6.1.1.4'
S S 0.1246 0.1234 'International Tables Vol C Tables 4.2.6.8 and 6.1.1.4'
Mo Mo -1.6832 0.6857 'International Tables Vol C Tables 4.2.6.8 and 6.1.1.4'

loop_
_geom_angle_atom_site_label_1
_geom_angle_atom_site_label_2
_geom_angle_atom_site_label_3
_geom_angle
_geom_angle_site_symmetry_1
_geom_angle_site_symmetry_3
_geom_angle_publ_flag
O2 Mo1 O3 106.52(19) . . ?
O2 Mo1 O1 106.39(15) . . ?
O3 Mo1 O1 105.07(17) . . ?
O2 Mo1 N1 87.09(13) . . ?
O3 Mo1 N1 88.35(15) . . ?
O1 Mo1 N1 156.87(13) . . ?
O2 Mo1 N3 157.57(14) . . ?
O3 Mo1 N3 86.19(15) . . ?
O1 Mo1 N3 87.34(13) . . ?
N1 Mo1 N3 74.63(11) . . ?
O2 Mo1 N2 89.19(16) . . ?
O3 Mo1 N2 155.91(14) . . ?
O1 Mo1 N2 87.20(13) . . ?
N1 Mo1 N2 74.03(12) . . ?
N3 Mo1 N2 73.53(12) . . ?
O5 Mo2 O6 106.15(17) . . ?
O5 Mo2 O4 106.77(17) . . ?
O6 Mo2 O4 105.50(19) . . ?
O5 Mo2 N4 88.72(16) . . ?
O6 Mo2 N4 85.54(18) . . ?
O4 Mo2 N4 157.07(15) . . ?
O5 Mo2 N5 156.74(15) . . ?
O6 Mo2 N5 88.77(13) . . ?
O4 Mo2 N5 85.53(14) . . ?
N4 Mo2 N5 74.49(13) . . ?
O5 Mo2 N6 86.44(14) . . ?
O6 Mo2 N6 156.44(15) . . ?
O4 Mo2 N6 89.18(15) . . ?
N4 Mo2 N6 74.71(14) . . ?
N5 Mo2 N6 73.83(11) . . ?
O10 S2 O12 116.1(2) . . ?
O10 S2 O11 114.3(2) . . ?
O12 S2 O11 114.6(2) . . ?
O10 S2 C20 103.6(2) . . ?
O12 S2 C20 103.5(2) . . ?
O11 S2 C20 102.4(2) . . ?
O9 S1 O7 115.8(3) . . ?
O9 S1 O8 115.3(2) . . ?
O7 S1 O8 113.7(2) . . ?
O9 S1 C19 103.8(2) . . ?
O7 S1 C19 103.1(2) . . ?
O8 S1 C19 102.6(2) . . ?
C7 N1 C1 108.5(4) . . ?
C7 N1 C6 108.9(3) . . ?
C1 N1 C6 111.6(3) . . ?
C7 N1 Mo1 107.9(3) . . ?
C1 N1 Mo1 106.4(2) . . ?
C6 N1 Mo1 113.4(2) . . ?
C5 N3 C9 108.6(3) . . ?
C5 N3 C4 111.4(3) . . ?
C9 N3 C4 109.2(3) . . ?
C5 N3 Mo1 104.8(2) . . ?
C9 N3 Mo1 108.7(2) . . ?
C4 N3 Mo1 114.1(2) . . ?
C12 N5 C17 109.3(4) . . ?
C12 N5 C11 111.7(3) . . ?
C17 N5 C11 109.3(3) . . ?
C12 N5 Mo2 106.8(2) . . ?
C17 N5 Mo2 107.0(3) . . ?
C11 N5 Mo2 112.6(3) . . ?
C18 N6 C14 108.5(4) . . ?
C18 N6 C13 109.9(4) . . ?
C14 N6 C13 111.0(4) . . ?
C18 N6 Mo2 108.5(3) . . ?
C14 N6 Mo2 105.2(3) . . ?
C13 N6 Mo2 113.5(2) . . ?
F4 C20 F6 106.1(4) . . ?
F4 C20 F5 107.4(4) . . ?
F6 C20 F5 108.4(4) . . ?
F4 C20 S2 112.4(3) . . ?
F6 C20 S2 110.5(3) . . ?
F5 C20 S2 111.7(3) . . ?
C8 N2 C2 109.3(3) . . ?
C8 N2 C3 109.4(3) . . ?
C2 N2 C3 111.3(3) . . ?
C8 N2 Mo1 108.2(3) . . ?
C2 N2 Mo1 112.7(2) . . ?
C3 N2 Mo1 105.7(2) . . ?
N1 C1 C2 110.5(3) . . ?
N1 C6 C5 112.0(3) . . ?
C10 C11 N5 111.4(4) . . ?
C10 N4 C16 109.5(4) . . ?
C10 N4 C15 109.9(4) . . ?
C16 N4 C15 108.5(4) . . ?
C10 N4 Mo2 106.7(3) . . ?
C16 N4 Mo2 108.6(3) . . ?
C15 N4 Mo2 113.6(3) . . ?
N6 C13 C12 111.4(3) . . ?
N2 C2 C1 110.5(4) . . ?
N3 C5 C6 109.9(3) . . ?
N3 C4 C3 110.6(3) . . ?
N5 C12 C13 111.7(4) . . ?
N6 C14 C15 111.2(4) . . ?
N2 C3 C4 110.3(3) . . ?
C14 C15 N4 111.1(4) . . ?
N4 C10 C11 111.8(4) . . ?
F7 C19 F8 107.3(4) . . ?
F7 C19 F9 108.1(4) . . ?
F8 C19 F9 107.6(4) . . ?
F7 C19 S1 110.7(4) . . ?
F8 C19 S1 111.3(3) . . ?
F9 C19 S1 111.6(3) . . ?

loop_
_geom_bond_atom_site_label_1
_geom_bond_atom_site_label_2
_geom_bond_distance
_geom_bond_site_symmetry_2
_geom_bond_publ_flag
Mo1 O2 1.696(3) . ?
Mo1 O3 1.704(3) . ?
Mo1 O1 1.873(3) . ?
Mo1 N1 2.288(3) . ?
Mo1 N3 2.341(3) . ?
Mo1 N2 2.352(3) . ?
Mo2 O5 1.697(3) . ?
Mo2 O6 1.697(3) . ?
Mo2 O4 1.871(4) . ?
Mo2 N4 2.289(4) . ?
Mo2 N5 2.331(3) . ?
Mo2 N6 2.339(3) . ?
S2 O10 1.430(4) . ?
S2 O12 1.438(3) . ?
S2 O11 1.451(3) . ?
S2 C20 1.818(5) . ?
S1 O9 1.428(4) . ?
S1 O7 1.434(4) . ?
S1 O8 1.448(4) . ?
S1 C19 1.825(5) . ?
N1 C7 1.493(6) . ?
N1 C1 1.486(6) . ?
N1 C6 1.497(5) . ?
N3 C5 1.489(5) . ?
N3 C9 1.491(5) . ?
N3 C4 1.490(5) . ?
N5 C12 1.478(5) . ?
N5 C17 1.490(6) . ?
N5 C11 1.500(6) . ?
F8 C19 1.333(6) . ?
F6 C20 1.341(5) . ?
N6 C18 1.488(6) . ?
N6 C14 1.483(6) . ?
N6 C13 1.498(5) . ?
C20 F4 1.325(6) . ?
C20 F5 1.320(6) . ?
N2 C8 1.489(5) . ?
N2 C2 1.486(5) . ?
N2 C3 1.489(5) . ?
C1 C2 1.509(7) . ?
F7 C19 1.328(5) . ?
C6 C5 1.511(6) . ?
F9 C19 1.321(6) . ?
C11 C10 1.499(7) . ?
N4 C10 1.478(6) . ?
N4 C16 1.497(6) . ?
N4 C15 1.513(7) . ?
C13 C12 1.502(6) . ?
C4 C3 1.518(6) . ?
C14 C15 1.496(7) . ?
